data_1546032
loop_
_publ_author_name
'Wu, Zhengxing'
'Wen, Ke'
'Zhang, Jingang'
'Zhang, Wanbin'

_publ_section_title
;
 Pd(II)-Catalyzed Aerobic Intermolecular 1,2-Diamination of Conjugated
 Dienes: A Regio- and Chemoselective [4 + 2] Annulation for the Synthesis
 of Tetrahydroquinoxalines.
;
_journal_issue 11
_journal_name_full 'Organic letters'
_journal_page_first 2813
_journal_page_last 2816
_journal_paper_doi 10.1021/acs.orglett.7b00919
_journal_volume 19
_journal_year 2017
_chemical_formula_moiety 'C26 H26 N2 O4 S2'
_chemical_formula_sum 'C26 H26 N2 O4 S2'
_chemical_formula_weight 494.61
_chemical_name_systematic
;
 ? 
;
_space_group_crystal_system monoclinic
_space_group_IT_number 14
_space_group_name_Hall '-P 2yn'
_space_group_name_H-M_alt 'P 1 21/n 1'
_symmetry_space_group_name_Hall '-P 2yn'
_symmetry_space_group_name_H-M 'P 1 21/n 1'
_atom_sites_solution_hydrogens geom
_atom_sites_solution_primary direct
_atom_sites_solution_secondary difmap
_audit_creation_date 2014-11-07
_audit_creation_method
;
Olex2 1.2
(compiled 2014.03.20 svn.r2914 for OlexSys, GUI svn.r4816)
;
_cell_angle_alpha 90.00
_cell_angle_beta 101.189(6)
_cell_angle_gamma 90.00
_cell_formula_units_Z 4
_cell_length_a 12.7471(7)
_cell_length_b 12.3553(6)
_cell_length_c 15.5929(11)
_cell_measurement_reflns_used 2221
_cell_measurement_temperature 293(2)
_cell_measurement_theta_max 29.4758
_cell_measurement_theta_min 3.2517
_cell_volume 2409.1(3)
_computing_cell_refinement
;
CrysAlisPro, Agilent Technologies,
Version 1.171.35.11 (release 16-05-2011 CrysAlis171 .NET)
(compiled May 16 2011,17:55:39)
;
_computing_data_collection
;
CrysAlisPro, Agilent Technologies,
Version 1.171.35.11 (release 16-05-2011 CrysAlis171 .NET)
(compiled May 16 2011,17:55:39)
;
_computing_data_reduction
;
CrysAlisPro, Agilent Technologies,
Version 1.171.35.11 (release 16-05-2011 CrysAlis171 .NET)
(compiled May 16 2011,17:55:39)
;
_computing_molecular_graphics 'Olex2 (Dolomanov et al., 2009)'
_computing_publication_material 'Olex2 (Dolomanov et al., 2009)'
_computing_structure_refinement 'ShelXL (Sheldrick, 2008)'
_computing_structure_solution 'ShelXS (Sheldrick, 2008)'
_diffrn_ambient_temperature 293.15
_diffrn_detector_area_resol_mean 10.3592
_diffrn_measured_fraction_theta_full 0.997
_diffrn_measured_fraction_theta_max 0.997
_diffrn_measurement_device_type 'Xcalibur, Atlas, Gemini ultra'
_diffrn_measurement_method '\w scans'
_diffrn_orient_matrix_UB_11 -0.0117261000
_diffrn_orient_matrix_UB_12 -0.0034981000
_diffrn_orient_matrix_UB_13 -0.0462818000
_diffrn_orient_matrix_UB_21 -0.0149759000
_diffrn_orient_matrix_UB_22 -0.0549498000
_diffrn_orient_matrix_UB_23 0.0028972000
_diffrn_orient_matrix_UB_31 -0.0534492000
_diffrn_orient_matrix_UB_32 0.0162057000
_diffrn_orient_matrix_UB_33 -0.0002180000
_diffrn_radiation_monochromator graphite
_diffrn_radiation_type MoK\a
_diffrn_radiation_wavelength 0.71073
_diffrn_reflns_av_R_equivalents 0.0350
_diffrn_reflns_av_unetI/netI 0.0473
_diffrn_reflns_limit_h_max 15
_diffrn_reflns_limit_h_min -13
_diffrn_reflns_limit_k_max 14
_diffrn_reflns_limit_k_min -12
_diffrn_reflns_limit_l_max 18
_diffrn_reflns_limit_l_min -13
_diffrn_reflns_number 9269
_diffrn_reflns_theta_full 25.35
_diffrn_reflns_theta_max 25.35
_diffrn_reflns_theta_min 3.26
_diffrn_source 'Enhance (Mo) X-ray Source'
_exptl_absorpt_coefficient_mu 0.257
_exptl_absorpt_correction_T_max 1.00000
_exptl_absorpt_correction_T_min 0.95571
_exptl_absorpt_correction_type multi-scan
_exptl_absorpt_process_details
;
CrysAlisPro, Agilent Technologies,
Version 1.171.35.11 (release 16-05-2011 CrysAlis171 .NET)
(compiled May 16 2011,17:55:39)
Empirical absorption correction using spherical harmonics,
 implemented in SCALE3 ABSPACK scaling algorithm.
;
_exptl_crystal_colour colorless
_exptl_crystal_density_diffrn 1.364
_exptl_crystal_density_method 'not measured'
_exptl_crystal_description block
_exptl_crystal_F_000 1040
_exptl_crystal_size_max 0.42
_exptl_crystal_size_mid 0.39
_exptl_crystal_size_min 0.36
_refine_diff_density_max 0.391
_refine_diff_density_min -0.273
_refine_diff_density_rms 0.045
_refine_ls_extinction_method none
_refine_ls_goodness_of_fit_ref 1.032
_refine_ls_hydrogen_treatment constr
_refine_ls_matrix_type full
_refine_ls_number_parameters 309
_refine_ls_number_reflns 4400
_refine_ls_number_restraints 0
_refine_ls_restrained_S_all 1.032
_refine_ls_R_factor_all 0.0719
_refine_ls_R_factor_gt 0.0472
_refine_ls_shift/su_max 0.000
_refine_ls_shift/su_mean 0.000
_refine_ls_structure_factor_coef Fsqd
_refine_ls_weighting_details 'calc w=1/[\s^2^(Fo^2^)+(0.0475P)^2^+0.9425P] where P=(Fo^2^+2Fc^2^)/3'
_refine_ls_weighting_scheme calc
_refine_ls_wR_factor_gt 0.1086
_refine_ls_wR_factor_ref 0.1246
_reflns_number_gt 3184
_reflns_number_total 4400
_reflns_threshold_expression >2sigma(I)
_cod_data_source_file ol7b00919_si_002.cif
_cod_data_source_block 141107_wzx141106_sample2
_cod_depositor_comments 'Adding full bibliography for 1546032--1546033.cif.'
_cod_original_cell_volume 2409.1(2)
_cod_database_code 1546032
_chemical_oxdiff_formula 'c10 h10 n2 o8 S1'
_reflns_odcompleteness_completeness 99.56
_reflns_odcompleteness_iscentric 1
_reflns_odcompleteness_theta 26.32
_olex2_refinement_description
;
1. Fixed Uiso
 At 1.2 times of:
  All C(H) groups, All C(H,H) groups
 At 1.5 times of:
  All C(H,H,H) groups
2.a Ternary CH refined with riding coordinates:
 C7(H7), C12(H12)
2.b Secondary CH2 refined with riding coordinates:
 C8(H8A,H8B), C9(H9A,H9B)
2.c Aromatic/amide H refined with riding coordinates:
 C2(H2), C3(H3), C4(H4), C5(H5), C10(H10), C11(H11), C14(H14), C15(H15),
 C17(H17), C18(H18), C21(H21), C22(H22), C24(H24), C25(H25)
2.d Idealised Me refined as rotating group:
 C19(H19A,H19B,H19C), C26(H26A,H26B,H26C)
;

loop_
_space_group_symop_id
_space_group_symop_operation_xyz
1 'x, y, z'
2 '-x+1/2, y+1/2, -z+1/2'
3 '-x, -y, -z'
4 'x-1/2, -y-1/2, z-1/2'

loop_
_atom_site_label
_atom_site_type_symbol
_atom_site_fract_x
_atom_site_fract_y
_atom_site_fract_z
_atom_site_U_iso_or_equiv
_atom_site_adp_type
_atom_site_occupancy
_atom_site_calc_flag
_atom_site_refinement_flags_posn
S1 S 0.48772(5) 0.26072(5) 0.39676(4) 0.0453(2) Uani 1 d .
S2 S 0.46471(6) -0.08486(5) 0.22221(5) 0.0547(2) Uani 1 d .
O1 O 0.51284(16) 0.20044(15) 0.47614(12) 0.0611(5) Uani 1 d .
O2 O 0.37958(13) 0.28145(15) 0.35571(13) 0.0568(5) Uani 1 d .
O3 O 0.51031(16) -0.17626(14) 0.27195(14) 0.0674(6) Uani 1 d .
O4 O 0.42562(18) -0.09544(15) 0.13030(14) 0.0698(6) Uani 1 d .
N1 N 0.54231(16) 0.19303(16) 0.32615(13) 0.0445(5) Uani 1 d .
N2 N 0.56008(16) 0.00910(16) 0.23554(13) 0.0458(5) Uani 1 d .
C1 C 0.51244(19) 0.20116(19) 0.23364(16) 0.0425(6) Uani 1 d .
C2 C 0.4736(2) 0.2929(2) 0.18777(18) 0.0539(7) Uani 1 d .
H2 H 0.4598 0.3550 0.2174 0.065 Uiso 1 calc R
C3 C 0.4555(3) 0.2920(3) 0.0976(2) 0.0662(8) Uani 1 d .
H3 H 0.4269 0.3530 0.0667 0.079 Uiso 1 calc R
C4 C 0.4789(2) 0.2020(3) 0.05266(19) 0.0634(8) Uani 1 d .
H4 H 0.4686 0.2033 -0.0080 0.076 Uiso 1 calc R
C5 C 0.5176(2) 0.1102(2) 0.09805(18) 0.0536(7) Uani 1 d .
H5 H 0.5349 0.0496 0.0681 0.064 Uiso 1 calc R
C6 C 0.53077(19) 0.10804(19) 0.18803(16) 0.0429(6) Uani 1 d .
C7 C 0.6260(2) 0.0154(2) 0.32654(17) 0.0459(6) Uani 1 d .
H7 H 0.5870 -0.0207 0.3667 0.055 Uiso 1 calc R
C8 C 0.7321(2) -0.0424(2) 0.3302(2) 0.0589(7) Uani 1 d .
H8A H 0.7695 -0.0462 0.3905 0.071 Uiso 1 calc R
H8B H 0.7182 -0.1160 0.3093 0.071 Uiso 1 calc R
C9 C 0.8017(3) 0.0109(3) 0.2778(3) 0.0788(10) Uani 1 d .
H9A H 0.7755 -0.0052 0.2165 0.095 Uiso 1 calc R
H9B H 0.8733 -0.0187 0.2940 0.095 Uiso 1 calc R
C10 C 0.8068(3) 0.1304(3) 0.2899(2) 0.0759(10) Uani 1 d .
H10 H 0.8636 0.1678 0.2742 0.091 Uiso 1 calc R
C11 C 0.7351(2) 0.1854(2) 0.32151(19) 0.0562(7) Uani 1 d .
H11 H 0.7408 0.2605 0.3236 0.067 Uiso 1 calc R
C12 C 0.64413(19) 0.1335(2) 0.35452(17) 0.0462(6) Uani 1 d .
H12 H 0.6614 0.1353 0.4185 0.055 Uiso 1 calc R
C13 C 0.55475(19) 0.38538(19) 0.41455(15) 0.0409(6) Uani 1 d .
C14 C 0.5039(2) 0.4791(2) 0.38081(17) 0.0477(6) Uani 1 d .
H14 H 0.4345 0.4762 0.3486 0.057 Uiso 1 calc R
C15 C 0.5563(2) 0.5765(2) 0.39499(18) 0.0502(7) Uani 1 d .
H15 H 0.5213 0.6394 0.3725 0.060 Uiso 1 calc R
C16 C 0.6603(2) 0.5832(2) 0.44203(17) 0.0475(6) Uani 1 d .
C17 C 0.7098(2) 0.4891(2) 0.47631(17) 0.0514(7) Uani 1 d .
H17 H 0.7793 0.4923 0.5083 0.062 Uiso 1 calc R
C18 C 0.6584(2) 0.3906(2) 0.46411(17) 0.0503(7) Uani 1 d .
H18 H 0.6924 0.3282 0.4887 0.060 Uiso 1 calc R
C19 C 0.7175(2) 0.6903(2) 0.4555(2) 0.0671(8) Uani 1 d .
H19A H 0.7698 0.6940 0.4188 0.101 Uiso 1 calc GR
H19B H 0.7525 0.6970 0.5156 0.101 Uiso 1 calc GR
H19C H 0.6668 0.7480 0.4407 0.101 Uiso 1 calc GR
C20 C 0.3620(2) -0.0318(2) 0.27048(19) 0.0507(7) Uani 1 d .
C21 C 0.2935(2) 0.0460(2) 0.22658(19) 0.0569(7) Uani 1 d .
H21 H 0.2994 0.0676 0.1706 0.068 Uiso 1 calc R
C22 C 0.2169(2) 0.0908(2) 0.2665(2) 0.0596(8) Uani 1 d .
H22 H 0.1717 0.1436 0.2371 0.071 Uiso 1 calc R
C23 C 0.2049(2) 0.0598(2) 0.3491(2) 0.0567(7) Uani 1 d .
C24 C 0.2745(2) -0.0174(3) 0.3915(2) 0.0691(9) Uani 1 d .
H24 H 0.2684 -0.0391 0.4475 0.083 Uiso 1 calc R
C25 C 0.3528(2) -0.0633(3) 0.3534(2) 0.0659(8) Uani 1 d .
H25 H 0.3988 -0.1150 0.3834 0.079 Uiso 1 calc R
C26 C 0.1187(3) 0.1081(3) 0.3912(3) 0.0774(10) Uani 1 d .
H26A H 0.1123 0.1840 0.3782 0.116 Uiso 1 calc GR
H26B H 0.1370 0.0981 0.4534 0.116 Uiso 1 calc GR
H26C H 0.0518 0.0729 0.3689 0.116 Uiso 1 calc GR

loop_
_atom_site_aniso_label
_atom_site_aniso_U_11
_atom_site_aniso_U_22
_atom_site_aniso_U_33
_atom_site_aniso_U_23
_atom_site_aniso_U_13
_atom_site_aniso_U_12
S1 0.0488(4) 0.0412(4) 0.0473(4) -0.0037(3) 0.0128(3) 0.0027(3)
S2 0.0627(5) 0.0359(4) 0.0620(5) -0.0063(3) 0.0037(4) -0.0010(3)
O1 0.0833(14) 0.0535(11) 0.0501(12) 0.0068(9) 0.0220(10) 0.0064(10)
O2 0.0418(10) 0.0579(11) 0.0711(13) -0.0108(10) 0.0118(9) -0.0013(9)
O3 0.0754(13) 0.0361(10) 0.0868(16) 0.0018(10) 0.0061(11) 0.0062(10)
O4 0.0853(14) 0.0571(12) 0.0606(13) -0.0196(10) -0.0021(11) -0.0073(11)
N1 0.0483(12) 0.0419(12) 0.0421(12) -0.0062(10) 0.0056(9) 0.0082(10)
N2 0.0530(12) 0.0391(11) 0.0437(12) -0.0049(10) 0.0054(10) 0.0038(10)
C1 0.0432(13) 0.0409(13) 0.0429(15) -0.0031(11) 0.0073(11) -0.0022(11)
C2 0.0658(17) 0.0410(14) 0.0539(18) -0.0015(13) 0.0094(14) 0.0029(13)
C3 0.079(2) 0.0566(18) 0.061(2) 0.0141(16) 0.0084(16) 0.0054(16)
C4 0.076(2) 0.071(2) 0.0440(17) 0.0050(15) 0.0136(15) -0.0004(17)
C5 0.0621(17) 0.0517(16) 0.0482(17) -0.0066(13) 0.0140(13) -0.0007(14)
C6 0.0436(14) 0.0400(13) 0.0445(15) -0.0016(11) 0.0073(11) 0.0015(11)
C7 0.0488(14) 0.0427(14) 0.0454(15) 0.0002(12) 0.0076(12) 0.0051(12)
C8 0.0630(18) 0.0507(16) 0.0610(19) -0.0007(14) 0.0074(14) 0.0155(14)
C9 0.0625(19) 0.070(2) 0.109(3) 0.001(2) 0.0294(19) 0.0169(17)
C10 0.0596(19) 0.068(2) 0.104(3) 0.002(2) 0.0266(18) -0.0025(17)
C11 0.0482(16) 0.0467(15) 0.070(2) -0.0067(14) 0.0021(14) -0.0042(13)
C12 0.0457(14) 0.0446(14) 0.0458(15) -0.0057(12) 0.0023(11) 0.0074(12)
C13 0.0420(13) 0.0445(14) 0.0352(13) -0.0065(11) 0.0048(10) 0.0047(12)
C14 0.0425(14) 0.0458(15) 0.0519(16) -0.0037(12) 0.0023(12) 0.0077(12)
C15 0.0525(16) 0.0402(14) 0.0566(17) -0.0010(12) 0.0073(13) 0.0065(13)
C16 0.0522(15) 0.0499(15) 0.0421(15) -0.0085(12) 0.0129(12) -0.0031(13)
C17 0.0457(14) 0.0576(17) 0.0470(16) -0.0090(13) -0.0004(12) -0.0001(14)
C18 0.0524(15) 0.0501(15) 0.0445(15) -0.0026(12) -0.0004(12) 0.0119(13)
C19 0.0699(19) 0.0597(18) 0.074(2) -0.0123(16) 0.0192(16) -0.0150(16)
C20 0.0493(15) 0.0414(14) 0.0570(17) 0.0014(13) -0.0009(13) -0.0060(12)
C21 0.0571(17) 0.0525(16) 0.0542(18) 0.0031(14) -0.0066(14) -0.0017(14)
C22 0.0497(16) 0.0491(16) 0.071(2) -0.0007(15) -0.0111(15) -0.0014(14)
C23 0.0473(15) 0.0485(16) 0.070(2) -0.0059(15) 0.0004(14) -0.0079(13)
C24 0.0636(18) 0.074(2) 0.071(2) 0.0168(17) 0.0148(16) 0.0036(17)
C25 0.0596(18) 0.0592(18) 0.076(2) 0.0221(16) 0.0063(16) 0.0091(15)
C26 0.063(2) 0.067(2) 0.100(3) -0.0112(19) 0.0112(18) 0.0004(17)

loop_
_atom_type_symbol
_atom_type_description
_atom_type_scat_dispersion_real
_atom_type_scat_dispersion_imag
_atom_type_scat_source
C C 0.0033 0.0016 'International Tables Vol C Tables 4.2.6.8 and 6.1.1.4'
H H 0.0000 0.0000 'International Tables Vol C Tables 4.2.6.8 and 6.1.1.4'
N N 0.0061 0.0033 'International Tables Vol C Tables 4.2.6.8 and 6.1.1.4'
O O 0.0106 0.0060 'International Tables Vol C Tables 4.2.6.8 and 6.1.1.4'
S S 0.1246 0.1234 'International Tables Vol C Tables 4.2.6.8 and 6.1.1.4'

loop_
_geom_angle_atom_site_label_1
_geom_angle_atom_site_label_2
_geom_angle_atom_site_label_3
_geom_angle
O1 S1 N1 105.25(11)
O1 S1 C13 107.48(12)
O2 S1 O1 121.19(12)
O2 S1 N1 106.81(11)
O2 S1 C13 108.15(11)
N1 S1 C13 107.23(11)
O3 S2 O4 119.88(12)
O3 S2 N2 105.86(11)
O3 S2 C20 108.69(13)
O4 S2 N2 107.05(12)
O4 S2 C20 108.64(13)
N2 S2 C20 105.84(11)
C1 N1 S1 125.42(16)
C1 N1 C12 112.60(19)
C12 N1 S1 120.87(17)
C6 N2 S2 114.66(16)
C6 N2 C7 118.86(19)
C7 N2 S2 114.51(17)
C2 C1 N1 125.6(2)
C2 C1 C6 119.5(2)
C6 C1 N1 114.9(2)
C1 C2 H2 120.2
C3 C2 C1 119.6(3)
C3 C2 H2 120.2
C2 C3 H3 119.5
C4 C3 C2 121.0(3)
C4 C3 H3 119.5
C3 C4 H4 120.2
C3 C4 C5 119.7(3)
C5 C4 H4 120.2
C4 C5 H5 120.1
C4 C5 C6 119.9(3)
C6 C5 H5 120.1
C1 C6 N2 119.3(2)
C5 C6 N2 120.5(2)
C5 C6 C1 120.2(2)
N2 C7 H7 108.7
N2 C7 C8 109.9(2)
N2 C7 C12 110.2(2)
C8 C7 H7 108.7
C8 C7 C12 110.7(2)
C12 C7 H7 108.7
C7 C8 H8A 108.9
C7 C8 H8B 108.9
H8A C8 H8B 107.7
C9 C8 C7 113.4(2)
C9 C8 H8A 108.9
C9 C8 H8B 108.9
C8 C9 H9A 109.0
C8 C9 H9B 109.0
C8 C9 C10 113.0(3)
H9A C9 H9B 107.8
C10 C9 H9A 109.0
C10 C9 H9B 109.0
C9 C10 H10 118.5
C11 C10 C9 123.1(3)
C11 C10 H10 118.5
C10 C11 H11 118.3
C10 C11 C12 123.3(3)
C12 C11 H11 118.3
N1 C12 C7 108.25(19)
N1 C12 C11 112.1(2)
N1 C12 H12 107.7
C7 C12 H12 107.7
C11 C12 C7 113.2(2)
C11 C12 H12 107.7
C14 C13 S1 119.81(18)
C14 C13 C18 119.7(2)
C18 C13 S1 120.43(19)
C13 C14 H14 120.1
C15 C14 C13 119.7(2)
C15 C14 H14 120.1
C14 C15 H15 119.3
C14 C15 C16 121.5(2)
C16 C15 H15 119.3
C15 C16 C19 120.9(2)
C17 C16 C15 118.2(2)
C17 C16 C19 120.9(2)
C16 C17 H17 119.3
C18 C17 C16 121.4(2)
C18 C17 H17 119.3
C13 C18 H18 120.3
C17 C18 C13 119.4(2)
C17 C18 H18 120.3
C16 C19 H19A 109.5
C16 C19 H19B 109.5
C16 C19 H19C 109.5
H19A C19 H19B 109.5
H19A C19 H19C 109.5
H19B C19 H19C 109.5
C21 C20 S2 119.8(2)
C25 C20 S2 120.2(2)
C25 C20 C21 119.9(3)
C20 C21 H21 120.3
C22 C21 C20 119.4(3)
C22 C21 H21 120.3
C21 C22 H22 119.0
C21 C22 C23 121.9(3)
C23 C22 H22 119.0
C22 C23 C24 117.5(3)
C22 C23 C26 121.2(3)
C24 C23 C26 121.3(3)
C23 C24 H24 119.0
C25 C24 C23 121.9(3)
C25 C24 H24 119.0
C20 C25 C24 119.3(3)
C20 C25 H25 120.3
C24 C25 H25 120.3
C23 C26 H26A 109.5
C23 C26 H26B 109.5
C23 C26 H26C 109.5
H26A C26 H26B 109.5
H26A C26 H26C 109.5
H26B C26 H26C 109.5

loop_
_geom_bond_atom_site_label_1
_geom_bond_atom_site_label_2
_geom_bond_distance
S1 O1 1.4267(19)
S1 O2 1.4259(18)
S1 N1 1.641(2)
S1 C13 1.757(2)
S2 O3 1.428(2)
S2 O4 1.429(2)
S2 N2 1.665(2)
S2 C20 1.758(3)
N1 C1 1.422(3)
N1 C12 1.482(3)
N2 C6 1.441(3)
N2 C7 1.504(3)
C1 C2 1.380(3)
C1 C6 1.396(3)
C2 H2 0.9300
C2 C3 1.380(4)
C3 H3 0.9300
C3 C4 1.377(4)
C4 H4 0.9300
C4 C5 1.378(4)
C5 H5 0.9300
C5 C6 1.381(4)
C7 H7 0.9800
C7 C8 1.521(3)
C7 C12 1.528(3)
C8 H8A 0.9700
C8 H8B 0.9700
C8 C9 1.472(4)
C9 H9A 0.9700
C9 H9B 0.9700
C9 C10 1.489(4)
C10 H10 0.9300
C10 C11 1.310(4)
C11 H11 0.9300
C11 C12 1.501(4)
C12 H12 0.9800
C13 C14 1.380(3)
C13 C18 1.396(3)
C14 H14 0.9300
C14 C15 1.374(3)
C15 H15 0.9300
C15 C16 1.387(4)
C16 C17 1.380(4)
C16 C19 1.506(4)
C17 H17 0.9300
C17 C18 1.378(4)
C18 H18 0.9300
C19 H19A 0.9600
C19 H19B 0.9600
C19 H19C 0.9600
C20 C21 1.387(4)
C20 C25 1.377(4)
C21 H21 0.9300
C21 C22 1.373(4)
C22 H22 0.9300
C22 C23 1.380(4)
C23 C24 1.381(4)
C23 C26 1.509(4)
C24 H24 0.9300
C24 C25 1.378(4)
C25 H25 0.9300
C26 H26A 0.9600
C26 H26B 0.9600
C26 H26C 0.9600

loop_
_geom_torsion_atom_site_label_1
_geom_torsion_atom_site_label_2
_geom_torsion_atom_site_label_3
_geom_torsion_atom_site_label_4
_geom_torsion
S1 N1 C1 C2 31.6(4)
S1 N1 C1 C6 -152.01(19)
S1 N1 C12 C7 124.1(2)
S1 N1 C12 C11 -110.3(2)
S1 C13 C14 C15 179.8(2)
S1 C13 C18 C17 179.2(2)
S2 N2 C6 C1 107.9(2)
S2 N2 C6 C5 -70.1(3)
S2 N2 C7 C8 100.7(2)
S2 N2 C7 C12 -137.04(18)
S2 C20 C21 C22 -176.8(2)
S2 C20 C25 C24 177.3(2)
O1 S1 N1 C1 159.2(2)
O1 S1 N1 C12 -33.7(2)
O1 S1 C13 C14 -139.5(2)
O1 S1 C13 C18 39.2(2)
O2 S1 N1 C1 29.2(2)
O2 S1 N1 C12 -163.75(18)
O2 S1 C13 C14 -7.1(2)
O2 S1 C13 C18 171.6(2)
O3 S2 N2 C6 178.35(18)
O3 S2 N2 C7 -39.2(2)
O3 S2 C20 C21 -169.3(2)
O3 S2 C20 C25 13.9(3)
O4 S2 N2 C6 49.4(2)
O4 S2 N2 C7 -168.15(17)
O4 S2 C20 C21 -37.3(2)
O4 S2 C20 C25 145.9(2)
N1 S1 C13 C14 107.8(2)
N1 S1 C13 C18 -73.5(2)
N1 C1 C2 C3 175.0(3)
N1 C1 C6 N2 10.1(3)
N1 C1 C6 C5 -171.9(2)
N2 S2 C20 C21 77.4(2)
N2 S2 C20 C25 -99.4(2)
N2 C7 C8 C9 66.2(3)
N2 C7 C12 N1 42.2(3)
N2 C7 C12 C11 -82.7(3)
C1 N1 C12 C7 -67.3(3)
C1 N1 C12 C11 58.3(3)
C1 C2 C3 C4 -2.3(5)
C2 C1 C6 N2 -173.3(2)
C2 C1 C6 C5 4.7(4)
C2 C3 C4 C5 2.3(5)
C3 C4 C5 C6 1.2(4)
C4 C5 C6 N2 173.3(2)
C4 C5 C6 C1 -4.7(4)
C6 N2 C7 C8 -118.5(2)
C6 N2 C7 C12 3.7(3)
C6 C1 C2 C3 -1.2(4)
C7 N2 C6 C1 -32.8(3)
C7 N2 C6 C5 149.2(2)
C7 C8 C9 C10 44.8(4)
C8 C7 C12 N1 164.0(2)
C8 C7 C12 C11 39.1(3)
C8 C9 C10 C11 -19.1(5)
C9 C10 C11 C12 4.2(5)
C10 C11 C12 N1 -137.7(3)
C10 C11 C12 C7 -14.9(4)
C12 N1 C1 C2 -136.4(3)
C12 N1 C1 C6 40.0(3)
C12 C7 C8 C9 -55.7(3)
C13 S1 N1 C1 -86.5(2)
C13 S1 N1 C12 80.5(2)
C13 C14 C15 C16 0.6(4)
C14 C13 C18 C17 -2.1(4)
C14 C15 C16 C17 -1.4(4)
C14 C15 C16 C19 178.7(3)
C15 C16 C17 C18 0.4(4)
C16 C17 C18 C13 1.3(4)
C18 C13 C14 C15 1.1(4)
C19 C16 C17 C18 -179.7(3)
C20 S2 N2 C6 -66.4(2)
C20 S2 N2 C7 76.09(19)
C20 C21 C22 C23 -0.8(4)
C21 C20 C25 C24 0.5(4)
C21 C22 C23 C24 1.1(4)
C21 C22 C23 C26 -178.6(3)
C22 C23 C24 C25 -0.6(4)
C23 C24 C25 C20 -0.2(5)
C25 C20 C21 C22 -0.1(4)
C26 C23 C24 C25 179.1(3)
